data_1518420
loop_
_publ_author_name
'Ran, Rui-Qiao'
'Xiu, Shi-Dong'
'Li, Chuan-Ying'

_publ_section_title
;
 Synthesis of N-acylamidines via rhodium-catalyzed reaction of
 nitrosobenzene derivatives with N-sulfonyl-1,2,3-triazoles.
;
_journal_issue 24
_journal_name_full 'Organic letters'
_journal_page_first 6394
_journal_page_last 6396
_journal_paper_doi 10.1021/ol5031876
_journal_volume 16
_journal_year 2014
_chemical_absolute_configuration unk
_chemical_formula_moiety 'C15 H15 N O'
_chemical_formula_sum 'C15 H15 N O'
_chemical_formula_weight 225.28
_chemical_name_systematic
;
 ?
;
_space_group_IT_number 76
_symmetry_cell_setting tetragonal
_symmetry_space_group_name_Hall 'P 4w'
_symmetry_space_group_name_H-M 'P 41'
_atom_sites_solution_hydrogens geom
_atom_sites_solution_primary direct
_atom_sites_solution_secondary difmap
_audit_creation_method SHELXL-97
_cell_angle_alpha 90.00
_cell_angle_beta 90.00
_cell_angle_gamma 90.00
_cell_formula_units_Z 4
_cell_length_a 9.0756(8)
_cell_length_b 9.0756(8)
_cell_length_c 15.8240(14)
_cell_measurement_reflns_used 7571
_cell_measurement_temperature 296(2)
_cell_measurement_theta_max 27.4
_cell_measurement_theta_min 3.2
_cell_volume 1303.4(2)
_computing_cell_refinement 'PROCESS-AUTO  (Rigaku,2006)'
_computing_data_collection 'PROCESS-AUTO  (Rigaku,2006)'
_computing_data_reduction 'CrystalStructure (Rigaku,2007)'
_computing_molecular_graphics 'Ortep3 for windows (Farrugia,1997)'
_computing_publication_material 'WinGX (Farrugia, 1999)'
_computing_structure_refinement 'SHELXL-97 (Sheldrick, 2008)'
_computing_structure_solution 'SHELXS-97 (Sheldrick, 2008)'
_diffrn_ambient_temperature 296(2)
_diffrn_detector_area_resol_mean 10.00
_diffrn_measured_fraction_theta_full 0.999
_diffrn_measured_fraction_theta_max 0.999
_diffrn_measurement_device_type 'Rigaku RAXIS-RAPID/ZJUG'
_diffrn_measurement_method \w
_diffrn_radiation_monochromator graphite
_diffrn_radiation_source 'rotating anode'
_diffrn_radiation_type MoK\a
_diffrn_radiation_wavelength 0.71073
_diffrn_reflns_av_R_equivalents 0.0807
_diffrn_reflns_av_sigmaI/netI 0.0411
_diffrn_reflns_limit_h_max 11
_diffrn_reflns_limit_h_min -11
_diffrn_reflns_limit_k_max 11
_diffrn_reflns_limit_k_min -11
_diffrn_reflns_limit_l_max 19
_diffrn_reflns_limit_l_min -19
_diffrn_reflns_number 11401
_diffrn_reflns_theta_full 26.00
_diffrn_reflns_theta_max 26.00
_diffrn_reflns_theta_min 3.17
_exptl_absorpt_coefficient_mu 0.072
_exptl_absorpt_correction_T_max 0.9837
_exptl_absorpt_correction_T_min 0.9616
_exptl_absorpt_correction_type multi-scan
_exptl_absorpt_process_details 'Higashi, T. (1995)'
_exptl_crystal_colour colorless
_exptl_crystal_density_diffrn 1.148
_exptl_crystal_density_method 'not measured'
_exptl_crystal_description needle
_exptl_crystal_F_000 480
_exptl_crystal_size_max 0.55
_exptl_crystal_size_mid 0.32
_exptl_crystal_size_min 0.23
_refine_diff_density_max 0.186
_refine_diff_density_min -0.137
_refine_diff_density_rms 0.036
_refine_ls_extinction_coef 0.073(15)
_refine_ls_extinction_expression Fc^*^=kFc[1+0.001xFc^2^\l^3^/sin(2\q)]^-1/4^
_refine_ls_extinction_method SHELXL
_refine_ls_goodness_of_fit_ref 1.000
_refine_ls_hydrogen_treatment constr
_refine_ls_matrix_type full
_refine_ls_number_parameters 157
_refine_ls_number_reflns 1336
_refine_ls_number_restraints 2
_refine_ls_restrained_S_all 1.016
_refine_ls_R_factor_all 0.1126
_refine_ls_R_factor_gt 0.0871
_refine_ls_shift/su_max 0.002
_refine_ls_shift/su_mean 0.000
_refine_ls_structure_factor_coef Fsqd
_refine_ls_weighting_details 'calc w=1/[\s^2^(Fo^2^)+(0.0984P)^2^+0.7734P] where P=(Fo^2^+2Fc^2^)/3'
_refine_ls_weighting_scheme calc
_refine_ls_wR_factor_gt 0.2080
_refine_ls_wR_factor_ref 0.2281
_reflns_number_gt 966
_reflns_number_total 1336
_reflns_threshold_expression >2sigma(I)
_cod_data_source_file ol5031876_si_001.cif
_cod_data_source_block rrq5070
_cod_depositor_comments 'Adding full bibliography for 1518420.cif.'
_cod_database_code 1518420

loop_
_symmetry_equiv_pos_as_xyz
'x, y, z'
'-x, -y, z+1/2'
'-y, x, z+1/4'
'y, -x, z+3/4'

loop_
_atom_site_label
_atom_site_type_symbol
_atom_site_fract_x
_atom_site_fract_y
_atom_site_fract_z
_atom_site_U_iso_or_equiv
_atom_site_adp_type
_atom_site_occupancy
_atom_site_symmetry_multiplicity
_atom_site_calc_flag
_atom_site_refinement_flags
C1 C 0.3557(7) 0.3380(6) 0.5862(4) 0.0645(15) Uani 1 1 d .
C2 C 0.2577(7) 0.2803(6) 0.6542(4) 0.0654(15) Uani 1 1 d .
C3 C 0.1084(8) 0.3132(9) 0.6509(6) 0.097(2) Uani 1 1 d .
H3 H 0.0729 0.3739 0.6082 0.116 Uiso 1 1 calc R
C4 C 0.0129(10) 0.2574(13) 0.7097(8) 0.125(3) Uani 1 1 d .
H4 H -0.0870 0.2792 0.7060 0.150 Uiso 1 1 calc R
C5 C 0.0624(15) 0.1717(13) 0.7723(8) 0.133(4) Uani 1 1 d .
H5 H -0.0024 0.1369 0.8132 0.160 Uiso 1 1 calc R
C6 C 0.2084(14) 0.1356(10) 0.7760(6) 0.118(3) Uani 1 1 d .
H6 H 0.2425 0.0735 0.8184 0.142 Uiso 1 1 calc R
C7 C 0.3046(8) 0.1906(8) 0.7174(4) 0.0867(19) Uani 1 1 d .
H7 H 0.4039 0.1660 0.7208 0.104 Uiso 1 1 calc R
C8 C 0.6068(8) 0.4121(8) 0.5499(4) 0.0756(18) Uani 1 1 d .
C9 C 0.6007(12) 0.5594(10) 0.5255(6) 0.115(3) Uani 1 1 d .
H9 H 0.5249 0.6198 0.5446 0.138 Uiso 1 1 calc R
C10 C 0.7081(18) 0.6149(13) 0.4729(8) 0.157(5) Uani 1 1 d .
H10 H 0.7050 0.7128 0.4557 0.188 Uiso 1 1 calc R
C11 C 0.8215(13) 0.523(2) 0.4456(7) 0.149(5) Uani 1 1 d .
H11 H 0.8980 0.5603 0.4130 0.179 Uiso 1 1 calc R
C12 C 0.8198(12) 0.3810(15) 0.4664(8) 0.150(5) Uani 1 1 d .
H12 H 0.8907 0.3182 0.4439 0.180 Uiso 1 1 calc R
C13 C 0.7151(11) 0.3253(11) 0.5203(6) 0.119(3) Uani 1 1 d .
C14 C 0.7311(16) 0.1701(16) 0.5534(9) 0.170(5) Uani 1 1 d D
H14A H 0.8340 0.1505 0.5658 0.204 Uiso 1 1 calc R
H14B H 0.6756 0.1599 0.6055 0.204 Uiso 1 1 calc R
C15 C 0.680(3) 0.068(2) 0.4943(12) 0.303(15) Uani 1 1 d D
H15A H 0.5900 0.1036 0.4699 0.455 Uiso 1 1 calc R
H15B H 0.6629 -0.0244 0.5217 0.455 Uiso 1 1 calc R
H15C H 0.7526 0.0560 0.4507 0.455 Uiso 1 1 calc R
N1 N 0.4978(6) 0.3571(6) 0.6062(3) 0.0714(14) Uani 1 1 d .
H1 H 0.5250 0.3345 0.6567 0.086 Uiso 1 1 calc R
O1 O 0.3082(5) 0.3634(5) 0.5150(3) 0.0830(14) Uani 1 1 d .

loop_
_atom_site_aniso_label
_atom_site_aniso_U_11
_atom_site_aniso_U_22
_atom_site_aniso_U_33
_atom_site_aniso_U_23
_atom_site_aniso_U_13
_atom_site_aniso_U_12
C1 0.076(4) 0.061(3) 0.056(3) -0.005(3) 0.002(3) 0.003(3)
C2 0.075(4) 0.061(3) 0.059(3) -0.013(3) 0.005(3) -0.006(3)
C3 0.083(5) 0.107(6) 0.101(5) -0.003(5) 0.012(4) 0.005(4)
C4 0.087(5) 0.153(9) 0.136(8) -0.030(7) 0.045(6) -0.011(6)
C5 0.146(10) 0.141(9) 0.113(8) -0.029(7) 0.069(8) -0.056(7)
C6 0.155(9) 0.115(7) 0.085(5) 0.016(5) 0.019(6) -0.036(6)
C7 0.090(5) 0.098(5) 0.072(4) 0.013(4) 0.006(4) -0.012(4)
C8 0.078(4) 0.094(5) 0.055(3) -0.004(3) -0.006(3) -0.019(3)
C9 0.155(8) 0.094(6) 0.096(5) -0.015(5) 0.019(6) -0.029(5)
C10 0.194(13) 0.144(9) 0.132(9) -0.004(8) 0.044(9) -0.080(9)
C11 0.104(7) 0.247(15) 0.096(6) 0.022(9) 0.011(6) -0.083(9)
C12 0.107(7) 0.182(11) 0.160(10) 0.048(9) 0.062(7) 0.002(7)
C13 0.118(7) 0.119(7) 0.119(7) 0.015(6) 0.028(6) 0.013(5)
C14 0.177(12) 0.177(12) 0.157(11) 0.001(10) 0.050(10) 0.059(10)
C15 0.52(4) 0.215(18) 0.178(16) -0.077(16) 0.07(2) -0.13(2)
N1 0.076(3) 0.089(4) 0.050(2) 0.000(2) 0.000(2) -0.011(3)
O1 0.091(3) 0.099(3) 0.059(2) 0.009(2) -0.014(2) -0.009(2)

loop_
_atom_type_symbol
_atom_type_description
_atom_type_scat_dispersion_real
_atom_type_scat_dispersion_imag
_atom_type_scat_source
C C 0.0033 0.0016 'International Tables Vol C Tables 4.2.6.8 and 6.1.1.4'
H H 0.0000 0.0000 'International Tables Vol C Tables 4.2.6.8 and 6.1.1.4'
N N 0.0061 0.0033 'International Tables Vol C Tables 4.2.6.8 and 6.1.1.4'
O O 0.0106 0.0060 'International Tables Vol C Tables 4.2.6.8 and 6.1.1.4'

loop_
_geom_angle_atom_site_label_1
_geom_angle_atom_site_label_2
_geom_angle_atom_site_label_3
_geom_angle
O1 C1 N1 122.1(5)
O1 C1 C2 121.2(5)
N1 C1 C2 116.6(5)
C7 C2 C3 117.5(6)
C7 C2 C1 123.7(6)
C3 C2 C1 118.6(6)
C2 C3 C4 120.9(9)
C2 C3 H3 119.6
C4 C3 H3 119.6
C5 C4 C3 120.4(9)
C5 C4 H4 119.8
C3 C4 H4 119.8
C4 C5 C6 119.7(8)
C4 C5 H5 120.1
C6 C5 H5 120.1
C7 C6 C5 120.2(10)
C7 C6 H6 119.9
C5 C6 H6 119.9
C2 C7 C6 121.2(8)
C2 C7 H7 119.4
C6 C7 H7 119.4
C13 C8 C9 119.7(7)
C13 C8 N1 121.4(7)
C9 C8 N1 118.9(7)
C10 C9 C8 119.4(11)
C10 C9 H9 120.3
C8 C9 H9 120.3
C9 C10 C11 119.3(11)
C9 C10 H10 120.3
C11 C10 H10 120.3
C12 C11 C10 119.7(9)
C12 C11 H11 120.1
C10 C11 H11 120.1
C11 C12 C13 121.2(11)
C11 C12 H12 119.4
C13 C12 H12 119.4
C8 C13 C12 120.5(9)
C8 C13 C14 119.8(8)
C12 C13 C14 119.5(10)
C15 C14 C13 110.7(14)
C15 C14 H14A 109.5
C13 C14 H14A 109.5
C15 C14 H14B 109.5
C13 C14 H14B 109.5
H14A C14 H14B 108.1
C14 C15 H15A 109.5
C14 C15 H15B 109.5
H15A C15 H15B 109.5
C14 C15 H15C 109.5
H15A C15 H15C 109.5
H15B C15 H15C 109.5
C1 N1 C8 124.5(5)
C1 N1 H1 117.7
C8 N1 H1 117.7

loop_
_geom_bond_atom_site_label_1
_geom_bond_atom_site_label_2
_geom_bond_distance
C1 O1 1.227(7)
C1 N1 1.339(7)
C1 C2 1.491(8)
C2 C7 1.357(9)
C2 C3 1.389(10)
C3 C4 1.368(13)
C3 H3 0.9300
C4 C5 1.338(16)
C4 H4 0.9300
C5 C6 1.366(16)
C5 H5 0.9300
C6 C7 1.368(11)
C6 H6 0.9300
C7 H7 0.9300
C8 C13 1.344(11)
C8 C9 1.392(12)
C8 N1 1.423(8)
C9 C10 1.377(14)
C9 H9 0.9300
C10 C11 1.395(17)
C10 H10 0.9300
C11 C12 1.327(16)
C11 H11 0.9300
C12 C13 1.373(13)
C12 H12 0.9300
C13 C14 1.510(16)
C14 C15 1.392(15)
C14 H14A 0.9700
C14 H14B 0.9700
C15 H15A 0.9600
C15 H15B 0.9600
C15 H15C 0.9600
N1 H1 0.8600

loop_
_geom_torsion_atom_site_label_1
_geom_torsion_atom_site_label_2
_geom_torsion_atom_site_label_3
_geom_torsion_atom_site_label_4
_geom_torsion
O1 C1 C2 C7 149.1(6)
N1 C1 C2 C7 -29.4(8)
O1 C1 C2 C3 -27.4(9)
N1 C1 C2 C3 154.1(6)
C7 C2 C3 C4 0.3(11)
C1 C2 C3 C4 177.1(7)
C2 C3 C4 C5 1.1(15)
C3 C4 C5 C6 -2.2(16)
C4 C5 C6 C7 2.1(15)
C3 C2 C7 C6 -0.5(11)
C1 C2 C7 C6 -177.0(7)
C5 C6 C7 C2 -0.7(13)
C13 C8 C9 C10 -1.5(13)
N1 C8 C9 C10 178.2(9)
C8 C9 C10 C11 -0.5(17)
C9 C10 C11 C12 4.1(19)
C10 C11 C12 C13 -6(2)
C9 C8 C13 C12 0.0(15)
N1 C8 C13 C12 -179.6(9)
C9 C8 C13 C14 173.8(10)
N1 C8 C13 C14 -5.9(14)
C11 C12 C13 C8 3.6(19)
C11 C12 C13 C14 -170.1(13)
C8 C13 C14 C15 104.5(17)
C12 C13 C14 C15 -81.7(18)
O1 C1 N1 C8 2.1(10)
C2 C1 N1 C8 -179.4(6)
C13 C8 N1 C1 -110.9(9)
C9 C8 N1 C1 69.5(9)
